data_7205993
loop_
_publ_author_name
'Thompson, Laura J.'
'Voguri, Raja S.'
'Male, Louise'
'Tremayne, Maryjane'

_publ_section_title
;
 The crystal structures and melting point properties of isonicotinamide
 cocrystals with alkanediacids HO2C(CH2)n&#x2212;2CO2H n = 7--9
;
_journal_issue 12
_journal_name_full CrystEngComm
_journal_page_first 4188
_journal_paper_doi 10.1039/c1ce05160a
_journal_volume 13
_journal_year 2011
_chemical_formula_moiety 'C7 H12 O4, C6 H6 N2 O'
_chemical_formula_sum 'C13 H18 N2 O5'
_chemical_formula_weight 282.29
_chemical_name_systematic
;
Isonicotinamide:pimelic acid
;
_space_group_IT_number 13
_symmetry_cell_setting monoclinic
_symmetry_space_group_name_Hall '-P 2yc'
_symmetry_space_group_name_H-M 'P 1 2/c 1'
_atom_sites_solution_hydrogens geom
_atom_sites_solution_primary direct
_atom_sites_solution_secondary difmap
_audit_creation_method SHELXL-97
_cell_angle_alpha 90.00
_cell_angle_beta 93.873(3)
_cell_angle_gamma 90.00
_cell_formula_units_Z 4
_cell_length_a 8.2223(5)
_cell_length_b 5.1437(3)
_cell_length_c 33.389(2)
_cell_measurement_reflns_used 15181
_cell_measurement_temperature 120(2)
_cell_measurement_theta_max 27.48
_cell_measurement_theta_min 2.91
_cell_volume 1408.90(15)
_computing_cell_refinement 'DENZO (Otwinowski & Minor, 1997) & COLLECT (Hooft, R.W.W., 1998)'
_computing_data_collection 'COLLECT (Hooft, R.W.W., 1998)'
_computing_data_reduction 'DENZO (Otwinowski & Minor, 1997) & COLLECT (Hooft, R.W.W., 1998)'
_computing_molecular_graphics 'Ortep-3 for Windows (Farrugia, 1997)'
_computing_publication_material 'WinGX (Farrugia, 1999)'
_computing_structure_refinement 'SHELXL-97 (Sheldrick, 2008)'
_computing_structure_solution 'SHELXS-97 (Sheldrick, 2008)'
_diffrn_ambient_temperature 120(2)
_diffrn_measured_fraction_theta_full 0.996
_diffrn_measured_fraction_theta_max 0.996
_diffrn_measurement_device_type 'Bruker-Nonius Roper CCD camera on \k-goniostat'
_diffrn_measurement_method '\f & \w scans'
_diffrn_radiation_monochromator graphite
_diffrn_radiation_source 'Bruker-Nonius FR591 rotating anode'
_diffrn_radiation_type MoK\a
_diffrn_radiation_wavelength 0.71073
_diffrn_reflns_av_R_equivalents 0.0742
_diffrn_reflns_av_sigmaI/netI 0.0627
_diffrn_reflns_limit_h_max 9
_diffrn_reflns_limit_h_min -9
_diffrn_reflns_limit_k_max 6
_diffrn_reflns_limit_k_min -6
_diffrn_reflns_limit_l_max 39
_diffrn_reflns_limit_l_min -39
_diffrn_reflns_number 13904
_diffrn_reflns_theta_full 25.02
_diffrn_reflns_theta_max 25.02
_diffrn_reflns_theta_min 3.37
_exptl_absorpt_coefficient_mu 0.103
_exptl_absorpt_correction_T_max 0.9949
_exptl_absorpt_correction_T_min 0.9898
_exptl_absorpt_correction_type multi-scan
_exptl_absorpt_process_details 'SADABS 2007/2 (Sheldrick, G.M., 2007)'
_exptl_crystal_colour Colourless
_exptl_crystal_density_diffrn 1.331
_exptl_crystal_density_method 'not measured'
_exptl_crystal_description Fragment
_exptl_crystal_F_000 600
_exptl_crystal_size_max 0.10
_exptl_crystal_size_mid 0.08
_exptl_crystal_size_min 0.05
_refine_diff_density_max 0.311
_refine_diff_density_min -0.305
_refine_diff_density_rms 0.101
_refine_ls_extinction_method none
_refine_ls_goodness_of_fit_ref 1.077
_refine_ls_hydrogen_treatment constr
_refine_ls_matrix_type full
_refine_ls_number_parameters 183
_refine_ls_number_reflns 2480
_refine_ls_number_restraints 0
_refine_ls_restrained_S_all 1.077
_refine_ls_R_factor_all 0.0901
_refine_ls_R_factor_gt 0.0557
_refine_ls_shift/su_max 0.000
_refine_ls_shift/su_mean 0.000
_refine_ls_structure_factor_coef Fsqd
_refine_ls_weighting_details 'calc w=1/[\s^2^(Fo^2^)+(0.0541P)^2^+0.5667P] where P=(Fo^2^+2Fc^2^)/3'
_refine_ls_weighting_scheme calc
_refine_ls_wR_factor_gt 0.1184
_refine_ls_wR_factor_ref 0.1337
_reflns_number_gt 1772
_reflns_number_total 2480
_reflns_threshold_expression >2\s(I)
_cod_data_source_file c1ce05160a.txt
_cod_data_source_block 2010src0399
_cod_depositor_comments
;
The following automatic conversions were performed:
'_symmetry_cell_setting' value 'Monoclinic' changed to 'monoclinic'
according to '/home/saulius/struct/CIF-dictionaries/cif_core.dic'
dictionary named 'cif_core.dic' version 2.4.1 from
2010-06-29.

'_exptl_absorpt_correction_type' value 'Multi-scan' changed
to 'multi-scan' according to
'/home/saulius/struct/CIF-dictionaries/cif_core.dic' dictionary named
'cif_core.dic' version 2.4.1 from 2010-06-29.

Automatic conversion script
Id: cif_fix_enum 1555 2011-01-17 13:19:09Z saulius 
;
_cod_original_sg_symbol_H-M 'P 2/c'
_cod_database_code 7205993

loop_
_symmetry_equiv_pos_as_xyz
'x, y, z'
'-x, y, -z+1/2'
'-x, -y, -z'
'x, -y, z-1/2'

loop_
_atom_site_label
_atom_site_type_symbol
_atom_site_fract_x
_atom_site_fract_y
_atom_site_fract_z
_atom_site_U_iso_or_equiv
_atom_site_adp_type
_atom_site_occupancy
_atom_site_symmetry_multiplicity
_atom_site_calc_flag
_atom_site_refinement_flags
_atom_site_disorder_assembly
_atom_site_disorder_group
C2 C 0.7724(3) 0.1102(5) 0.55838(7) 0.0281(6) Uani 1 1 d . . .
H2 H 0.7571 0.2137 0.5814 0.034 Uiso 1 1 calc R . .
C3 C 0.6946(3) 0.1839(5) 0.52187(7) 0.0265(6) Uani 1 1 d . . .
H3 H 0.6278 0.3348 0.5202 0.032 Uiso 1 1 calc R . .
C4 C 0.7155(3) 0.0353(4) 0.48809(6) 0.0219(5) Uani 1 1 d . . .
C5 C 0.8129(3) -0.1838(5) 0.49244(7) 0.0275(6) Uani 1 1 d . . .
H5 H 0.8289 -0.2923 0.4700 0.033 Uiso 1 1 calc R . .
C6 C 0.8865(3) -0.2429(5) 0.52972(7) 0.0285(6) Uani 1 1 d . . .
H6 H 0.9540 -0.3927 0.5322 0.034 Uiso 1 1 calc R . .
C7 C 0.6307(3) 0.1164(5) 0.44875(7) 0.0223(6) Uani 1 1 d . . .
N1 N 0.8674(2) -0.0994(4) 0.56251(5) 0.0245(5) Uani 1 1 d . . .
N7 N 0.6493(2) -0.0290(4) 0.41674(5) 0.0292(5) Uani 1 1 d . . .
H7A H 0.5996 0.0136 0.3935 0.035 Uiso 1 1 calc R . .
H7B H 0.7113 -0.1685 0.4187 0.035 Uiso 1 1 calc R . .
O7 O 0.5444(2) 0.3157(3) 0.44773(4) 0.0282(4) Uani 1 1 d . . .
C8 C 0.4050(3) 0.3819(5) 0.34881(7) 0.0255(6) Uani 1 1 d . . .
C9 C 0.3299(3) 0.5361(5) 0.31418(6) 0.0293(6) Uani 1 1 d . . .
H9A H 0.4054 0.6784 0.3081 0.035 Uiso 1 1 calc R . .
H9B H 0.2281 0.6169 0.3225 0.035 Uiso 1 1 calc R . .
C10 C 0.2903(3) 0.3811(5) 0.27608(7) 0.0297(6) Uani 1 1 d . . .
H10A H 0.1996 0.2601 0.2804 0.036 Uiso 1 1 calc R . .
H10B H 0.3865 0.2759 0.2701 0.036 Uiso 1 1 calc R . .
C11 C 0.2429(3) 0.5545(5) 0.24035(6) 0.0290(6) Uani 1 1 d . . .
H11A H 0.3367 0.6671 0.2350 0.035 Uiso 1 1 calc R . .
H11B H 0.1521 0.6689 0.2473 0.035 Uiso 1 1 calc R . .
C12 C 0.1909(3) 0.4059(5) 0.20217(6) 0.0288(6) Uani 1 1 d . . .
H12A H 0.2775 0.2805 0.1963 0.035 Uiso 1 1 calc R . .
H12B H 0.0907 0.3060 0.2065 0.035 Uiso 1 1 calc R . .
C13 C 0.1590(3) 0.5859(5) 0.16631(7) 0.0306(6) Uani 1 1 d . . .
H13A H 0.0799 0.7201 0.1736 0.037 Uiso 1 1 calc R . .
H13B H 0.2621 0.6761 0.1614 0.037 Uiso 1 1 calc R . .
C14 C 0.0949(3) 0.4602(5) 0.12760(7) 0.0262(6) Uani 1 1 d . . .
O8 O 0.4114(2) 0.5174(3) 0.38253(5) 0.0372(5) Uani 1 1 d . . .
H8 H 0.4565 0.4280 0.4012 0.056 Uiso 1 1 calc R . .
O9 O 0.4577(2) 0.1636(3) 0.34620(5) 0.0378(5) Uani 1 1 d . . .
O14 O -0.0053(2) 0.2648(3) 0.13243(5) 0.0355(5) Uani 1 1 d . . .
H14 H -0.0398 0.2077 0.1099 0.053 Uiso 1 1 calc R . .
O15 O 0.1285(2) 0.5368(3) 0.09472(5) 0.0341(5) Uani 1 1 d . . .

loop_
_atom_site_aniso_label
_atom_site_aniso_U_11
_atom_site_aniso_U_22
_atom_site_aniso_U_33
_atom_site_aniso_U_23
_atom_site_aniso_U_13
_atom_site_aniso_U_12
C2 0.0329(14) 0.0299(14) 0.0211(13) -0.0055(11) -0.0010(10) 0.0055(12)
C3 0.0285(14) 0.0263(14) 0.0242(13) -0.0006(11) -0.0016(10) 0.0047(11)
C4 0.0234(13) 0.0241(13) 0.0183(12) 0.0008(10) 0.0021(10) -0.0015(11)
C5 0.0344(14) 0.0292(14) 0.0185(13) -0.0043(11) -0.0008(10) 0.0073(12)
C6 0.0319(14) 0.0292(14) 0.0241(14) -0.0015(11) -0.0012(11) 0.0082(12)
C7 0.0250(13) 0.0215(14) 0.0203(13) 0.0000(10) 0.0016(10) -0.0011(11)
N1 0.0277(11) 0.0252(11) 0.0202(11) 0.0001(9) -0.0007(8) 0.0025(10)
N7 0.0385(12) 0.0279(12) 0.0202(11) -0.0008(9) -0.0050(9) 0.0123(10)
O7 0.0365(10) 0.0262(10) 0.0216(9) -0.0011(7) -0.0006(7) 0.0085(8)
C8 0.0259(13) 0.0320(15) 0.0183(13) -0.0030(11) -0.0002(10) -0.0017(12)
C9 0.0333(14) 0.0342(15) 0.0202(13) 0.0003(11) -0.0005(10) 0.0056(12)
C10 0.0326(14) 0.0361(15) 0.0199(13) -0.0019(11) -0.0020(10) -0.0012(12)
C11 0.0289(14) 0.0383(15) 0.0195(13) -0.0025(11) -0.0014(10) 0.0001(12)
C12 0.0304(14) 0.0369(15) 0.0187(13) 0.0011(11) -0.0008(10) -0.0043(12)
C13 0.0353(15) 0.0359(15) 0.0198(13) 0.0000(11) -0.0033(11) -0.0071(12)
C14 0.0259(13) 0.0290(14) 0.0232(13) 0.0025(11) -0.0024(10) -0.0022(12)
O8 0.0556(12) 0.0355(11) 0.0192(9) -0.0023(8) -0.0078(8) 0.0152(9)
O9 0.0564(12) 0.0321(11) 0.0237(10) -0.0050(8) -0.0066(8) 0.0136(9)
O14 0.0426(11) 0.0453(12) 0.0179(9) 0.0026(8) -0.0034(8) -0.0197(9)
O15 0.0447(11) 0.0389(11) 0.0182(9) 0.0039(8) -0.0012(8) -0.0127(9)

loop_
_atom_type_symbol
_atom_type_description
_atom_type_scat_dispersion_real
_atom_type_scat_dispersion_imag
_atom_type_scat_source
C C 0.0033 0.0016 'International Tables Vol C Tables 4.2.6.8 and 6.1.1.4'
H H 0.0000 0.0000 'International Tables Vol C Tables 4.2.6.8 and 6.1.1.4'
N N 0.0061 0.0033 'International Tables Vol C Tables 4.2.6.8 and 6.1.1.4'
O O 0.0106 0.0060 'International Tables Vol C Tables 4.2.6.8 and 6.1.1.4'

loop_
_geom_angle_atom_site_label_1
_geom_angle_atom_site_label_2
_geom_angle_atom_site_label_3
_geom_angle
_geom_angle_site_symmetry_1
_geom_angle_site_symmetry_3
_geom_angle_publ_flag
N1 C2 C3 122.9(2) . . ?
N1 C2 H2 118.6 . . ?
C3 C2 H2 118.6 . . ?
C4 C3 C2 119.3(2) . . ?
C4 C3 H3 120.4 . . ?
C2 C3 H3 120.4 . . ?
C3 C4 C5 117.9(2) . . ?
C3 C4 C7 118.9(2) . . ?
C5 C4 C7 123.2(2) . . ?
C6 C5 C4 119.3(2) . . ?
C6 C5 H5 120.4 . . ?
C4 C5 H5 120.4 . . ?
N1 C6 C5 123.2(2) . . ?
N1 C6 H6 118.4 . . ?
C5 C6 H6 118.4 . . ?
O7 C7 N7 122.7(2) . . ?
O7 C7 C4 118.8(2) . . ?
N7 C7 C4 118.5(2) . . ?
C2 N1 C6 117.5(2) . . ?
C7 N7 H7A 120.0 . . ?
C7 N7 H7B 120.0 . . ?
H7A N7 H7B 120.0 . . ?
O9 C8 O8 123.8(2) . . ?
O9 C8 C9 124.5(2) . . ?
O8 C8 C9 111.6(2) . . ?
C8 C9 C10 114.9(2) . . ?
C8 C9 H9A 108.5 . . ?
C10 C9 H9A 108.5 . . ?
C8 C9 H9B 108.5 . . ?
C10 C9 H9B 108.5 . . ?
H9A C9 H9B 107.5 . . ?
C9 C10 C11 112.2(2) . . ?
C9 C10 H10A 109.2 . . ?
C11 C10 H10A 109.2 . . ?
C9 C10 H10B 109.2 . . ?
C11 C10 H10B 109.2 . . ?
H10A C10 H10B 107.9 . . ?
C10 C11 C12 113.9(2) . . ?
C10 C11 H11A 108.8 . . ?
C12 C11 H11A 108.8 . . ?
C10 C11 H11B 108.8 . . ?
C12 C11 H11B 108.8 . . ?
H11A C11 H11B 107.7 . . ?
C13 C12 C11 112.1(2) . . ?
C13 C12 H12A 109.2 . . ?
C11 C12 H12A 109.2 . . ?
C13 C12 H12B 109.2 . . ?
C11 C12 H12B 109.2 . . ?
H12A C12 H12B 107.9 . . ?
C14 C13 C12 116.4(2) . . ?
C14 C13 H13A 108.2 . . ?
C12 C13 H13A 108.2 . . ?
C14 C13 H13B 108.2 . . ?
C12 C13 H13B 108.2 . . ?
H13A C13 H13B 107.3 . . ?
O15 C14 O14 122.7(2) . . ?
O15 C14 C13 123.2(2) . . ?
O14 C14 C13 114.1(2) . . ?
C8 O8 H8 109.5 . . ?
C14 O14 H14 109.5 . . ?

loop_
_geom_bond_atom_site_label_1
_geom_bond_atom_site_label_2
_geom_bond_distance
_geom_bond_site_symmetry_2
_geom_bond_publ_flag
C2 N1 1.333(3) . ?
C2 C3 1.390(3) . ?
C2 H2 0.9500 . ?
C3 C4 1.383(3) . ?
C3 H3 0.9500 . ?
C4 C5 1.385(3) . ?
C4 C7 1.504(3) . ?
C5 C6 1.380(3) . ?
C5 H5 0.9500 . ?
C6 N1 1.338(3) . ?
C6 H6 0.9500 . ?
C7 O7 1.246(3) . ?
C7 N7 1.322(3) . ?
N7 H7A 0.8800 . ?
N7 H7B 0.8800 . ?
C8 O9 1.209(3) . ?
C8 O8 1.322(3) . ?
C8 C9 1.500(3) . ?
C9 C10 1.518(3) . ?
C9 H9A 0.9900 . ?
C9 H9B 0.9900 . ?
C10 C11 1.520(3) . ?
C10 H10A 0.9900 . ?
C10 H10B 0.9900 . ?
C11 C12 1.522(3) . ?
C11 H11A 0.9900 . ?
C11 H11B 0.9900 . ?
C12 C13 1.522(3) . ?
C12 H12A 0.9900 . ?
C12 H12B 0.9900 . ?
C13 C14 1.508(3) . ?
C13 H13A 0.9900 . ?
C13 H13B 0.9900 . ?
C14 O15 1.216(3) . ?
C14 O14 1.316(3) . ?
O8 H8 0.8400 . ?
O14 H14 0.8400 . ?

loop_
_geom_hbond_atom_site_label_D
_geom_hbond_atom_site_label_H
_geom_hbond_atom_site_label_A
_geom_hbond_distance_DH
_geom_hbond_distance_HA
_geom_hbond_distance_DA
_geom_hbond_angle_DHA
_geom_hbond_site_symmetry_A
N7 H7A O9 0.88 2.05 2.917(2) 168.4 .
N7 H7B O15 0.88 2.08 2.927(3) 162.2 2_645
O8 H8 O7 0.84 1.77 2.586(2) 164.9 .
O14 H14 N1 0.84 1.80 2.634(2) 174.4 4_455

loop_
_geom_torsion_atom_site_label_1
_geom_torsion_atom_site_label_2
_geom_torsion_atom_site_label_3
_geom_torsion_atom_site_label_4
_geom_torsion
_geom_torsion_site_symmetry_1
_geom_torsion_site_symmetry_2
_geom_torsion_site_symmetry_3
_geom_torsion_site_symmetry_4
_geom_torsion_publ_flag
N1 C2 C3 C4 0.0(4) . . . . ?
C2 C3 C4 C5 0.6(3) . . . . ?
C2 C3 C4 C7 179.9(2) . . . . ?
C3 C4 C5 C6 -0.9(3) . . . . ?
C7 C4 C5 C6 179.8(2) . . . . ?
C4 C5 C6 N1 0.7(4) . . . . ?
C3 C4 C7 O7 0.2(3) . . . . ?
C5 C4 C7 O7 179.5(2) . . . . ?
C3 C4 C7 N7 -178.9(2) . . . . ?
C5 C4 C7 N7 0.3(3) . . . . ?
C3 C2 N1 C6 -0.3(4) . . . . ?
C5 C6 N1 C2 0.0(4) . . . . ?
O9 C8 C9 C10 12.4(4) . . . . ?
O8 C8 C9 C10 -169.6(2) . . . . ?
C8 C9 C10 C11 -169.9(2) . . . . ?
C9 C10 C11 C12 -176.0(2) . . . . ?
C10 C11 C12 C13 -174.9(2) . . . . ?
C11 C12 C13 C14 -175.6(2) . . . . ?
C12 C13 C14 O15 -146.7(2) . . . . ?
C12 C13 C14 O14 35.4(3) . . . . ?

loop_
_cod_related_entry_id
_cod_related_entry_database
_cod_related_entry_code
1 ChemSpider 30653772
